data_2236552
loop_
_publ_author_name
'Haddad, Salim F.'
'Ali, Basem F.'
'Al-Far, Rawhi'

_publ_section_title
;
 2-Amino-5-methylpyridinium dibromoiodate
;
_journal_coeditor_code PV2581
_journal_issue 9
_journal_name_full 'Acta Crystallographica Section E'
_journal_page_first o2786
_journal_paper_doi 10.1107/S1600536812036136
_journal_volume 68
_journal_year 2012
_chemical_formula_iupac 'C6 H9 N2 +, Br2 I -'
_chemical_formula_moiety 'C6 H9 N2 +, Br2 I -'
_chemical_formula_sum 'C6 H9 Br2 I N2'
_chemical_formula_weight 395.85
_chemical_name_common (2-A-5-MepyrH).IBr2
_chemical_name_systematic
;
2-Amino-5-methylpyridinium dibromoiodate
;
_space_group_IT_number 2
_symmetry_cell_setting triclinic
_symmetry_space_group_name_Hall '-P 1'
_symmetry_space_group_name_H-M 'P -1'
_atom_sites_solution_hydrogens geom
_atom_sites_solution_primary direct
_atom_sites_solution_secondary difmap
_audit_creation_method SHELXL-97
_cell_angle_alpha 105.107(16)
_cell_angle_beta 115.371(16)
_cell_angle_gamma 98.241(15)
_cell_formula_units_Z 2
_cell_length_a 8.3648(13)
_cell_length_b 8.4233(16)
_cell_length_c 9.2321(16)
_cell_measurement_reflns_used 1406
_cell_measurement_temperature 293(2)
_cell_measurement_theta_max 29.9938
_cell_measurement_theta_min 3.2322
_cell_volume 542.6(2)
_computing_cell_refinement 'CrysAlis PRO (Agilent, 2011)'
_computing_data_collection 'CrysAlis PRO (Agilent, 2011)'
_computing_data_reduction 'CrysAlis PRO (Agilent, 2011)'
_computing_molecular_graphics 'SHELXTL (Sheldrick, 2008)'
_computing_publication_material 'SHELXTL (Sheldrick, 2008)'
_computing_structure_refinement 'SHELXL97 (Sheldrick, 2008)'
_computing_structure_solution 'SHELXS97 (Sheldrick, 2008)'
_diffrn_ambient_temperature 293(2)
_diffrn_detector_area_resol_mean 16.0534
_diffrn_measured_fraction_theta_full 0.980
_diffrn_measured_fraction_theta_max 0.980
_diffrn_measurement_device_type 'Agilent Xcalibur Eos'
_diffrn_measurement_method '\w scans'
_diffrn_radiation_monochromator graphite
_diffrn_radiation_source 'Enhance (Mo) X-ray Source'
_diffrn_radiation_type MoK\a
_diffrn_radiation_wavelength 0.71073
_diffrn_reflns_av_R_equivalents 0.0290
_diffrn_reflns_av_sigmaI/netI 0.0531
_diffrn_reflns_limit_h_max 10
_diffrn_reflns_limit_h_min -11
_diffrn_reflns_limit_k_max 11
_diffrn_reflns_limit_k_min -11
_diffrn_reflns_limit_l_max 12
_diffrn_reflns_limit_l_min -10
_diffrn_reflns_number 4283
_diffrn_reflns_theta_full 29.06
_diffrn_reflns_theta_max 29.06
_diffrn_reflns_theta_min 3.24
_diffrn_standards_decay_% 0.0
_exptl_absorpt_coefficient_mu 10.262
_exptl_absorpt_correction_T_max 0.045
_exptl_absorpt_correction_T_min 0.011
_exptl_absorpt_correction_type multi-scan
_exptl_absorpt_process_details
;
(CrysAlis PRO; Agilent, 2011)
;
_exptl_crystal_colour yellow
_exptl_crystal_density_diffrn 2.422
_exptl_crystal_density_method 'not measured'
_exptl_crystal_description plate
_exptl_crystal_F_000 364
_exptl_crystal_size_max 0.54431
_exptl_crystal_size_mid 0.3901
_exptl_crystal_size_min 0.3015
_refine_diff_density_max 1.170
_refine_diff_density_min -0.850
_refine_ls_extinction_coef 0.0292(12)
_refine_ls_extinction_expression Fc^*^=kFc[1+0.001xFc^2^\l^3^/sin(2\q)]^-1/4^
_refine_ls_extinction_method 'SHELXL97 (Sheldrick, 2008)'
_refine_ls_goodness_of_fit_ref 1.008
_refine_ls_hydrogen_treatment constr
_refine_ls_matrix_type full
_refine_ls_number_parameters 102
_refine_ls_number_reflns 2465
_refine_ls_number_restraints 0
_refine_ls_restrained_S_all 1.008
_refine_ls_R_factor_all 0.0626
_refine_ls_R_factor_gt 0.0404
_refine_ls_shift/su_max 0.000
_refine_ls_shift/su_mean 0.000
_refine_ls_structure_factor_coef Fsqd
_refine_ls_weighting_details 'calc w=1/[\s^2^(Fo^2^)+(0.0350P)^2^] where P=(Fo^2^+2Fc^2^)/3'
_refine_ls_weighting_scheme calc
_refine_ls_wR_factor_gt 0.0829
_refine_ls_wR_factor_ref 0.0957
_reflns_number_gt 1777
_reflns_number_total 2465
_reflns_threshold_expression I>2\s(I)
_cod_data_source_file pv2581.cif
_cod_data_source_block I
_cod_original_cell_volume 542.7(2)
_cod_database_code 2236552
_cod_database_fobs_code 2236552

loop_
_symmetry_equiv_pos_as_xyz
'x, y, z'
'-x, -y, -z'

loop_
_atom_site_type_symbol
_atom_site_label
_atom_site_fract_x
_atom_site_fract_y
_atom_site_fract_z
_atom_site_U_iso_or_equiv
_atom_site_adp_type
_atom_site_calc_flag
_atom_site_refinement_flags
_atom_site_occupancy
_atom_site_symmetry_multiplicity
N N1 1.0416(7) 0.3049(7) 0.7106(6) 0.0606(15) Uani d . 1 1
H H1A 1.0387 0.3331 0.8057 0.073 Uiso calc R 1 1
I I1 0.70649(5) -0.04784(5) 0.90281(5) 0.04214(17) Uani d . 1 1
Br Br1 0.55742(10) -0.38624(9) 0.80942(10) 0.0661(2) Uani d . 1 1
N N2 0.7745(7) 0.3836(7) 0.5894(7) 0.0699(17) Uani d . 1 1
H H2A 0.7751 0.4121 0.6862 0.084 Uiso calc R 1 1
H H2B 0.6882 0.3947 0.5021 0.084 Uiso calc R 1 1
C C2 0.9069(8) 0.3223(8) 0.5748(8) 0.0509(16) Uani d . 1 1
Br Br2 0.85761(10) 0.29148(9) 0.98508(9) 0.0589(2) Uani d . 1 1
C C3 0.9133(8) 0.2686(8) 0.4207(8) 0.0500(15) Uani d . 1 1
H H3A 0.8224 0.2749 0.3211 0.060 Uiso calc R 1 1
C C4 1.0533(8) 0.2076(9) 0.4194(8) 0.0551(17) Uani d . 1 1
H H4A 1.0562 0.1728 0.3166 0.066 Uiso calc R 1 1
C C5 1.1936(8) 0.1936(8) 0.5625(7) 0.0438(14) Uani d . 1 1
C C6 1.1819(9) 0.2455(9) 0.7061(9) 0.0591(18) Uani d . 1 1
H H6A 1.2732 0.2406 0.8064 0.071 Uiso calc R 1 1
C C7 1.3488(8) 0.1264(9) 0.5598(9) 0.0647(19) Uani d . 1 1
H H7A 1.4329 0.1335 0.6734 0.097 Uiso calc R 1 1
H H7B 1.4130 0.1938 0.5211 0.097 Uiso calc R 1 1
H H7C 1.2999 0.0087 0.4830 0.097 Uiso calc R 1 1

loop_
_atom_site_aniso_label
_atom_site_aniso_U_11
_atom_site_aniso_U_22
_atom_site_aniso_U_33
_atom_site_aniso_U_12
_atom_site_aniso_U_13
_atom_site_aniso_U_23
N1 0.077(4) 0.061(4) 0.032(3) 0.007(3) 0.025(3) 0.008(3)
I1 0.0468(3) 0.0479(3) 0.0301(2) 0.01598(19) 0.01656(19) 0.01427(19)
Br1 0.0739(5) 0.0464(4) 0.0580(5) 0.0088(4) 0.0210(4) 0.0132(4)
N2 0.076(4) 0.076(5) 0.060(4) 0.019(3) 0.039(3) 0.019(4)
C2 0.052(3) 0.050(4) 0.046(4) 0.002(3) 0.023(3) 0.018(3)
Br2 0.0794(5) 0.0461(4) 0.0465(4) 0.0117(4) 0.0284(4) 0.0173(4)
C3 0.054(4) 0.054(4) 0.038(4) 0.011(3) 0.023(3) 0.014(3)
C4 0.062(4) 0.058(4) 0.041(4) 0.008(3) 0.026(3) 0.014(3)
C5 0.049(3) 0.042(4) 0.031(3) 0.005(3) 0.013(3) 0.015(3)
C6 0.060(4) 0.064(5) 0.040(4) 0.013(4) 0.016(3) 0.016(4)
C7 0.063(4) 0.069(5) 0.057(5) 0.022(4) 0.023(4) 0.025(4)

loop_
_atom_type_symbol
_atom_type_description
_atom_type_scat_dispersion_real
_atom_type_scat_dispersion_imag
_atom_type_scat_source
C C 0.0033 0.0016 'International Tables Vol C Tables 4.2.6.8 and 6.1.1.4'
H H 0.0000 0.0000 'International Tables Vol C Tables 4.2.6.8 and 6.1.1.4'
N N 0.0061 0.0033 'International Tables Vol C Tables 4.2.6.8 and 6.1.1.4'
Br Br -0.2901 2.4595 'International Tables Vol C Tables 4.2.6.8 and 6.1.1.4'
I I -0.4742 1.8119 'International Tables Vol C Tables 4.2.6.8 and 6.1.1.4'

loop_
_geom_angle_atom_site_label_1
_geom_angle_atom_site_label_2
_geom_angle_atom_site_label_3
_geom_angle
C2 N1 C6 123.5(5)
C2 N1 H1A 118.3
C6 N1 H1A 118.3
Br1 I1 Br2 177.67(2)
C2 N2 H2A 120.0
C2 N2 H2B 120.0
H2A N2 H2B 120.0
N2 C2 N1 120.1(6)
N2 C2 C3 123.6(6)
N1 C2 C3 116.3(6)
C4 C3 C2 118.9(6)
C4 C3 H3A 120.5
C2 C3 H3A 120.5
C3 C4 C5 123.9(6)
C3 C4 H4A 118.0
C5 C4 H4A 118.0
C6 C5 C4 115.2(6)
C6 C5 C7 121.3(6)
C4 C5 C7 123.5(5)
C5 C6 N1 122.1(6)
C5 C6 H6A 118.9
N1 C6 H6A 118.9
C5 C7 H7A 109.5
C5 C7 H7B 109.5
H7A C7 H7B 109.5
C5 C7 H7C 109.5
H7A C7 H7C 109.5
H7B C7 H7C 109.5

loop_
_geom_bond_atom_site_label_1
_geom_bond_atom_site_label_2
_geom_bond_distance
N1 C2 1.340(7)
N1 C6 1.352(8)
N1 H1A 0.8600
I1 Br1 2.6836(10)
I1 Br2 2.7119(10)
N2 C2 1.330(7)
N2 H2A 0.8600
N2 H2B 0.8600
C2 C3 1.402(8)
C3 C4 1.348(8)
C3 H3A 0.9300
C4 C5 1.389(8)
C4 H4A 0.9300
C5 C6 1.334(8)
C5 C7 1.496(8)
C6 H6A 0.9300
C7 H7A 0.9600
C7 H7B 0.9600
C7 H7C 0.9600

loop_
_geom_hbond_atom_site_label_D
_geom_hbond_atom_site_label_H
_geom_hbond_atom_site_label_A
_geom_hbond_site_symmetry_A
_geom_hbond_distance_DH
_geom_hbond_distance_HA
_geom_hbond_distance_DA
_geom_hbond_angle_DHA
N1 H1A Br2 . 0.86 2.73 3.499(5) 149.5
N2 H2B Br1 2_656 0.86 2.70 3.545(6) 168.0

loop_
_geom_torsion_atom_site_label_1
_geom_torsion_atom_site_label_2
_geom_torsion_atom_site_label_3
_geom_torsion_atom_site_label_4
_geom_torsion
C6 N1 C2 N2 -179.2(6)
C6 N1 C2 C3 2.4(9)
N2 C2 C3 C4 -179.7(6)
N1 C2 C3 C4 -1.4(9)
C2 C3 C4 C5 0.3(10)
C3 C4 C5 C6 0.0(10)
C3 C4 C5 C7 -179.7(6)
C4 C5 C6 N1 1.0(10)
C7 C5 C6 N1 -179.3(6)
C2 N1 C6 C5 -2.3(10)
